data_7033564
loop_
_publ_author_name
'Zhuang, Peng-Fei'
'Zhang, Yan-Juan'
'Zheng, Hui'
'Jiao, Cheng-Qi'
'Zhao, Liang'
'Wang, Jun-Li'
'He, Cheng'
'Duan, Chun-Ying'
'Liu, Tao'

_publ_section_title
;
 Single-molecule magnet behavior in three cyano-bridged heterometallic
 Fe(III)-Ni(II) clusters.
;
_journal_issue 7
_journal_name_full 'Dalton transactions (Cambridge, England : 2003)'
_journal_page_first 3393
_journal_page_last 3398
_journal_paper_doi 10.1039/c4dt03365e
_journal_volume 44
_journal_year 2015
_chemical_formula_moiety 'C29 H32 B Fe N15 Ni0.5, C29 H29 B Fe N15 Ni0.5, C O'
_chemical_formula_sum 'C59 H61 B2 Fe2 N30 Ni O'
_chemical_formula_weight 1398.40
_space_group_crystal_system triclinic
_space_group_IT_number 2
_space_group_name_Hall '-P 1'
_space_group_name_H-M_alt 'P -1'
_symmetry_space_group_name_Hall '-P 1'
_symmetry_space_group_name_H-M 'P -1'
_atom_sites_solution_hydrogens geom
_audit_creation_date 2014-12-31
_audit_creation_method
;
Olex2 1.2
(compiled 2014.12.26 svn.r3119 for OlexSys, GUI svn.r4975)
;
_audit_update_record
;
2014-12-31 deposited with the CCDC.
2015-01-07 downloaded from the CCDC.
;
_cell_angle_alpha 107.848(2)
_cell_angle_beta 96.552(2)
_cell_angle_gamma 105.634(2)
_cell_formula_units_Z 2
_cell_length_a 11.9157(5)
_cell_length_b 16.0385(5)
_cell_length_c 21.0439(7)
_cell_measurement_reflns_used 6339
_cell_measurement_temperature 296(2)
_cell_measurement_theta_max 24.87
_cell_measurement_theta_min 2.22
_cell_volume 3600.6(2)
_computing_cell_refinement 'Bruker SMART'
_computing_data_collection 'Bruker SMART'
_computing_data_reduction 'Bruker SMART'
_computing_molecular_graphics 'Olex2 (Dolomanov et al., 2009)'
_computing_publication_material 'Olex2 (Dolomanov et al., 2009)'
_computing_structure_refinement 'ShelXL (Sheldrick, 2008)'
_computing_structure_solution 'Bruker SHELXTL'
_diffrn_ambient_temperature 296.15
_diffrn_measured_fraction_theta_full 0.999
_diffrn_measured_fraction_theta_max 0.999
_diffrn_measurement_device_type 'CCD area detector'
_diffrn_measurement_method 'phi and omega scans'
_diffrn_radiation_type MoK\a
_diffrn_radiation_wavelength 0.71073
_diffrn_reflns_av_R_equivalents 0.0356
_diffrn_reflns_av_unetI/netI 0.0632
_diffrn_reflns_Laue_measured_fraction_full 0.999
_diffrn_reflns_Laue_measured_fraction_max 0.999
_diffrn_reflns_limit_h_max 10
_diffrn_reflns_limit_h_min -14
_diffrn_reflns_limit_k_max 19
_diffrn_reflns_limit_k_min -18
_diffrn_reflns_limit_l_max 25
_diffrn_reflns_limit_l_min -25
_diffrn_reflns_number 24942
_diffrn_reflns_point_group_measured_fraction_full 0.999
_diffrn_reflns_point_group_measured_fraction_max 0.999
_diffrn_reflns_theta_full 25.000
_diffrn_reflns_theta_max 25.000
_diffrn_reflns_theta_min 1.817
_exptl_absorpt_coefficient_mu 0.717
_exptl_absorpt_correction_type none
_exptl_crystal_colour red
_exptl_crystal_density_diffrn 1.290
_exptl_crystal_description block
_exptl_crystal_F_000 1446
_exptl_crystal_size_max 0.26
_exptl_crystal_size_mid 0.22
_exptl_crystal_size_min 0.18
_refine_diff_density_max 0.880
_refine_diff_density_min -0.515
_refine_diff_density_rms 0.082
_refine_ls_extinction_method none
_refine_ls_goodness_of_fit_ref 1.059
_refine_ls_hydrogen_treatment constr
_refine_ls_matrix_type full
_refine_ls_number_parameters 1003
_refine_ls_number_reflns 12673
_refine_ls_number_restraints 1764
_refine_ls_restrained_S_all 1.052
_refine_ls_R_factor_all 0.0877
_refine_ls_R_factor_gt 0.0624
_refine_ls_shift/su_max 0.005
_refine_ls_shift/su_mean 0.000
_refine_ls_structure_factor_coef Fsqd
_refine_ls_weighting_details 'w=1/[\s^2^(Fo^2^)+(0.1343P)^2^] where P=(Fo^2^+2Fc^2^)/3'
_refine_ls_weighting_scheme calc
_refine_ls_wR_factor_gt 0.1921
_refine_ls_wR_factor_ref 0.2086
_reflns_Friedel_coverage 0.000
_reflns_number_gt 8996
_reflns_number_total 12673
_reflns_threshold_expression 'I > 2\s(I)'
_cod_data_source_file c4dt03365e2.cif
_cod_data_source_block 3
_cod_depositor_comments 'Adding full bibliography for 7033564--7033566.cif.'
_cod_database_code 7033564
_shelx_space_group_comment
;
The symmetry employed for this shelxl refinement is uniquely defined
by the following loop, which should always be used as a source of
symmetry information in preference to the above space-group names.
They are only intended as comments.
;
_olex2_refinement_description
;
1. Fixed Uiso
 At 1.2 times of:
  All C(H) groups, All C(H,H) groups
 At 1.5 times of:
  All C(H,H,H) groups
2. Restrained distances
 C48-C49 = C49-C50 = C20-C21 = C27-C28 = C19-C20 = C50-C51
 1.45 with sigma of 0.01
 C21-C22 = C19-C20' = C20'-C21' = C21'-C22'
 1.45 with sigma of 0.01
 C26-C27 = C27-C28 = C28-C29 = C26-C27' = C27'-C28' = C28'-C29'
 1.45 with sigma of 0.01
 C48-C49' = C49'-C50' = C50'-C51'
 1.45 with sigma of 0.01
 C55-C56 = C56-C57 = C57-C58 = C55-C56' = C56'-C57' = C57'-C58'
 1.45 with sigma of 0.01
3. Rigid bond restraints
 C55, C56, C20, C21, C22
 with sigma for 1-2 distances of 0.02 and sigma for 1-3 distances of 0.02
 C48, C49
 with sigma for 1-2 distances of 0.01 and sigma for 1-3 distances of 0.01
4. Uiso/Uaniso restraints and constraints
N1 \\sim N2 \\sim N3 \\sim N4 \\sim N5 \\sim N6 \\sim N7 \\sim N8 \\sim N9
\\sim N10 \\sim N11 \\sim N12 \\sim N13 \\sim N14 \\sim N15 \\sim N16 \\sim N18
\\sim N19 \\sim N20 \\sim N21 \\sim N22 \\sim N23 \\sim N24 \\sim N25 \\sim N26
\\sim N27 \\sim N28 \\sim N29 \\sim N30 \\sim N17 \\sim N17': within 3.8A with
sigma of 0.02 and sigma for terminal atoms of 0.01
C1 \\sim C2 \\sim C3 \\sim C4 \\sim C5 \\sim C6 \\sim C7 \\sim C8 \\sim C9
\\sim C10 \\sim C11 \\sim C12 \\sim C13 \\sim C14 \\sim C15 \\sim C16 \\sim C17
\\sim C18 \\sim C19 \\sim C20 \\sim C21 \\sim C22 \\sim C20' \\sim C21' \\sim
C22' \\sim C23 \\sim C24 \\sim C25 \\sim C26 \\sim C27 \\sim C28 \\sim C29
\\sim C27' \\sim C28' \\sim C29' \\sim C33 \\sim C34 \\sim C35 \\sim C36 \\sim
C37 \\sim C38 \\sim C39 \\sim C40 \\sim C41 \\sim C42 \\sim C43 \\sim C44 \\sim
C45 \\sim C46 \\sim C47 \\sim C48 \\sim C49 \\sim C50 \\sim C51 \\sim C49'
\\sim C50' \\sim C51' \\sim C52 \\sim C53 \\sim C54 \\sim C55 \\sim C56 \\sim
C57 \\sim C58 \\sim C56' \\sim C57' \\sim C58' \\sim C30 \\sim C31 \\sim C32
\\sim C30' \\sim C31' \\sim C32' \\sim C59: within 4A with sigma of 0.04 and
sigma for terminal atoms of 0.02
Uanis(O1) \\sim Ueq: with sigma of 0.00001 and sigma for terminal atoms of
0.00002
Uanis(C56') \\sim Ueq, Uanis(C57) \\sim Ueq: with sigma of 0.001 and sigma for
terminal atoms of 0.002
Uanis(C49) \\sim Ueq, Uanis(C20) \\sim Ueq, Uanis(C50) \\sim Ueq: with sigma of
0.01 and sigma for terminal atoms of 0.02
5. Others
 Fixed Sof: C20(0.62015) H20A(0.62015) H20B(0.62015) C21(0.62015)
 H21A(0.62015) H21B(0.62015) C22(0.62015) H22A(0.62015) H22B(0.62015)
 H22C(0.62015) C20'(0.37985) H20C(0.37985) H20D(0.37985) C21'(0.37985)
 H21C(0.37985) H21D(0.37985) C22'(0.37985) H22D(0.37985) H22E(0.37985)
 H22F(0.37985) C27(0.62015) H27A(0.62015) H27B(0.62015) C28(0.62015)
 H28A(0.62015) H28B(0.62015) C29(0.62015) H29A(0.62015) H29B(0.62015)
 H29C(0.62015) C27'(0.37985) H27C(0.37985) H27D(0.37985) C28'(0.37985)
 H28C(0.37985) H28D(0.37985) C29'(0.37985) H29D(0.37985) H29E(0.37985)
 H29F(0.37985) C49(0.62015) H49A(0.62015) H49B(0.62015) C50(0.62015)
 H50A(0.62015) H50B(0.62015) C51(0.62015) H51A(0.62015) H51B(0.62015)
 H51C(0.62015) C49'(0.37985) H49C(0.37985) H49D(0.37985) C50'(0.37985)
 H50C(0.37985) H50D(0.37985) C51'(0.37985) H51D(0.37985) H51E(0.37985)
 H51F(0.37985) C56(0.62015) H56A(0.62015) H56B(0.62015) C57(0.62015)
 H57A(0.62015) H57B(0.62015) C58(0.62015) H58A(0.62015) H58B(0.62015)
 H58C(0.62015) C56'(0.37985) H56C(0.37985) H56D(0.37985) C57'(0.37985)
 H57C(0.37985) H57D(0.37985) C58'(0.37985) H58D(0.37985) H58E(0.37985)
 H58F(0.37985) N17(0.62015) C30(0.62015) C31(0.62015) C32(0.62015)
 N17'(0.37985) C30'(0.37985) C31'(0.37985) C32'(0.37985)
6.a Secondary CH2 refined with riding coordinates:
 C20(H20A,H20B), C21(H21A,H21B), C20'(H20C,H20D), C21'(H21C,H21D), C27(H27A,
 H27B), C28(H28A,H28B), C27'(H27C,H27D), C28'(H28C,H28D), C49(H49A,H49B),
 C50(H50A,H50B), C49'(H49C,H49D), C50'(H50C,H50D), C56(H56A,H56B), C57(H57A,
 H57B), C56'(H56C,H56D), C57'(H57C,H57D)
6.b Me refined with riding coordinates:
 C22(H22A,H22B,H22C), C22'(H22D,H22E,H22F), C29(H29A,H29B,H29C), C29'(H29D,
 H29E,H29F), C51(H51A,H51B,H51C), C51'(H51D,H51E,H51F), C58(H58A,H58B,H58C),
 C58'(H58D,H58E,H58F)
6.c Aromatic/amide H refined with riding coordinates:
 C1(H1), C2(H2), C3(H3), C4(H4), C5(H5), C6(H6), C7(H7), C8(H8), C9(H9),
 C10(H10), C11(H11), C12(H12), C16(H16), C17(H17), C18(H18), C23(H23), C24(H24),
  C25(H25), C33(H33), C34(H34), C35(H35), C36(H36), C37(H37), C38(H38),
 C39(H39), C40(H40), C41(H41), C45(H45), C46(H46), C47(H47), C52(H52), C53(H53),
  C54(H54)
;
_shelx_shelxl_version_number 2014/7
_olex2_submission_special_instructions 'No special instructions were received'

loop_
_space_group_symop_operation_xyz
'x, y, z'
'-x, -y, -z'

loop_
_atom_site_label
_atom_site_type_symbol
_atom_site_fract_x
_atom_site_fract_y
_atom_site_fract_z
_atom_site_U_iso_or_equiv
_atom_site_adp_type
_atom_site_occupancy
_atom_site_site_symmetry_order
_atom_site_calc_flag
_atom_site_refinement_flags_posn
_atom_site_refinement_flags_adp
_atom_site_refinement_flags_occupancy
_atom_site_disorder_assembly
_atom_site_disorder_group
Ni1 Ni 0.0000 0.0000 0.0000 0.0486(2) Uani 1 2 d S T P . .
Ni2 Ni 1.0000 0.0000 0.5000 0.0410(2) Uani 1 2 d S T P . .
Fe1 Fe 0.30542(5) 0.20834(4) -0.08360(3) 0.04736(19) Uani 1 1 d . . . . .
Fe2 Fe 1.27527(5) 0.25480(4) 0.44113(3) 0.04454(19) Uani 1 1 d . . . . .
B1 B 0.4748(4) 0.1903(3) -0.1850(3) 0.0517(12) Uani 1 1 d . . . . .
B2 B 1.2266(4) 0.4014(3) 0.3843(3) 0.0542(12) Uani 1 1 d . . . . .
C1 C 0.5418(5) 0.2106(4) -0.2916(3) 0.0798(15) Uani 1 1 d . U . . .
H1 H 0.5060 0.2542 -0.2952 0.096 Uiso 1 1 calc R . . . .
C2 C 0.5968(6) 0.1681(5) -0.3374(3) 0.100(2) Uani 1 1 d . U . . .
H2 H 0.6086 0.1775 -0.3779 0.120 Uiso 1 1 calc R . . . .
C3 C 0.6314(7) 0.1086(5) -0.3123(4) 0.109(2) Uani 1 1 d . U . . .
H3 H 0.6710 0.0693 -0.3342 0.131 Uiso 1 1 calc R . . . .
C4 C 0.4967(5) 0.1397(4) -0.0278(3) 0.0763(15) Uani 1 1 d . U . . .
H4 H 0.4686 0.1349 0.0108 0.092 Uiso 1 1 calc R . . . .
C5 C 0.6013(5) 0.1238(4) -0.0446(3) 0.0886(18) Uani 1 1 d . U . . .
H5 H 0.6545 0.1060 -0.0201 0.106 Uiso 1 1 calc R . . . .
C6 C 0.6092(5) 0.1395(4) -0.1030(3) 0.0732(14) Uani 1 1 d . U . . .
H6 H 0.6712 0.1359 -0.1257 0.088 Uiso 1 1 calc R . . . .
C7 C 0.1575(4) 0.0679(3) -0.2209(2) 0.0584(11) Uani 1 1 d . U . . .
H7 H 0.0845 0.0542 -0.2081 0.070 Uiso 1 1 calc R . . . .
C8 C 0.1768(5) 0.0281(3) -0.2839(3) 0.0696(14) Uani 1 1 d . U . . .
H8 H 0.1202 -0.0165 -0.3215 0.083 Uiso 1 1 calc R . . . .
C9 C 0.2943(5) 0.0658(3) -0.2816(2) 0.0620(12) Uani 1 1 d . U . . .
H9 H 0.3334 0.0510 -0.3171 0.074 Uiso 1 1 calc R . . . .
C10 C 0.5461(4) 0.3725(3) -0.1545(3) 0.0665(13) Uani 1 1 d . U . . .
H10 H 0.6036 0.3798 -0.1805 0.080 Uiso 1 1 calc R . . . .
C11 C 0.5161(5) 0.4424(3) -0.1119(3) 0.0735(15) Uani 1 1 d . U . . .
H11 H 0.5464 0.5052 -0.1045 0.088 Uiso 1 1 calc R . . . .
C12 C 0.4305(4) 0.4001(3) -0.0817(2) 0.0588(11) Uani 1 1 d . U . . .
H12 H 0.3944 0.4307 -0.0494 0.071 Uiso 1 1 calc R . . . .
C13 C 0.1994(4) 0.1160(3) -0.0575(2) 0.0518(10) Uani 1 1 d . U . . .
C14 C 0.3476(5) 0.2800(3) 0.0124(3) 0.0658(13) Uani 1 1 d . U . . .
C15 C 0.1765(5) 0.2549(3) -0.0926(3) 0.0648(12) Uani 1 1 d . U . . .
C16 C 0.1376(4) -0.0248(4) 0.1264(3) 0.0653(12) Uani 1 1 d . U . . .
H16 H 0.0884 -0.0852 0.1161 0.078 Uiso 1 1 calc R . . . .
C17 C 0.2292(5) 0.0221(4) 0.1803(3) 0.0761(14) Uani 1 1 d . U . . .
H17 H 0.2543 0.0006 0.2139 0.091 Uiso 1 1 calc R . . . .
C18 C 0.2153(4) 0.1084(4) 0.1210(2) 0.0669(13) Uani 1 1 d . U . . .
H18 H 0.2308 0.1587 0.1063 0.080 Uiso 1 1 calc R . . . .
C19 C 0.3821(5) 0.1855(5) 0.2251(3) 0.102(2) Uani 1 1 d D U . . .
C20 C 0.4905(10) 0.1590(11) 0.2257(6) 0.112(4) Uani 0.6202 1 d D U . A 1
H20A H 0.4779 0.1048 0.2389 0.135 Uiso 0.6202 1 calc R . . A 1
H20B H 0.5555 0.2088 0.2598 0.135 Uiso 0.6202 1 calc R . . A 1
C21 C 0.5254(10) 0.1382(10) 0.1578(5) 0.110(4) Uani 0.6202 1 d D U . A 1
H21A H 0.4584 0.0902 0.1239 0.132 Uiso 0.6202 1 calc R . . A 1
H21B H 0.5389 0.1932 0.1457 0.132 Uiso 0.6202 1 calc R . . A 1
C22 C 0.6309(12) 0.1085(12) 0.1530(8) 0.137(5) Uani 0.6202 1 d D U . A 1
H22A H 0.6447 0.0972 0.1075 0.206 Uiso 0.6202 1 calc R . . A 1
H22B H 0.6990 0.1561 0.1850 0.206 Uiso 0.6202 1 calc R . . A 1
H22C H 0.6183 0.0528 0.1632 0.206 Uiso 0.6202 1 calc R . . A 1
C20' C 0.4903(13) 0.1922(13) 0.1969(12) 0.114(6) Uani 0.3798 1 d D U . A 2
H20C H 0.5533 0.2487 0.2252 0.137 Uiso 0.3798 1 calc R . . A 2
H20D H 0.4739 0.1939 0.1512 0.137 Uiso 0.3798 1 calc R . . A 2
C21' C 0.5287(18) 0.1114(14) 0.1947(14) 0.137(6) Uani 0.3798 1 d D U . A 2
H21C H 0.5220 0.1071 0.2392 0.164 Uiso 0.3798 1 calc R . . A 2
H21D H 0.4626 0.0601 0.1627 0.164 Uiso 0.3798 1 calc R . . A 2
C22' C 0.6312(19) 0.0811(17) 0.1816(12) 0.114(5) Uani 0.3798 1 d D U . A 2
H22D H 0.6185 0.0214 0.1858 0.171 Uiso 0.3798 1 calc R . . A 2
H22E H 0.6411 0.0770 0.1362 0.171 Uiso 0.3798 1 calc R . . A 2
H22F H 0.7016 0.1248 0.2141 0.171 Uiso 0.3798 1 calc R . . A 2
C23 C -0.1106(5) 0.1403(4) 0.0853(3) 0.0696(13) Uani 1 1 d . U . . .
H23 H -0.1624 0.0938 0.0956 0.084 Uiso 1 1 calc R . . . .
C24 C -0.1032(6) 0.2318(4) 0.1093(3) 0.0834(16) Uani 1 1 d . U . . .
H24 H -0.1462 0.2591 0.1387 0.100 Uiso 1 1 calc R . . . .
C25 C 0.0214(5) 0.2091(4) 0.0437(3) 0.0739(14) Uani 1 1 d . U . . .
H25 H 0.0813 0.2209 0.0198 0.089 Uiso 1 1 calc R . . . .
C26 C 0.0222(7) 0.3752(5) 0.0892(4) 0.113(2) Uani 1 1 d D U . . .
C27 C -0.0622(11) 0.3943(10) 0.0421(7) 0.115(4) Uani 0.6202 1 d D U . B 1
H27A H -0.0262 0.4570 0.0435 0.137 Uiso 0.6202 1 calc R . . B 1
H27B H -0.0691 0.3532 -0.0039 0.137 Uiso 0.6202 1 calc R . . B 1
C28 C -0.1832(11) 0.3852(10) 0.0536(8) 0.126(4) Uani 0.6202 1 d D U . B 1
H28A H -0.2191 0.3210 0.0485 0.151 Uiso 0.6202 1 calc R . . B 1
H28B H -0.1737 0.4210 0.1015 0.151 Uiso 0.6202 1 calc R . . B 1
C29 C -0.2733(13) 0.4086(11) 0.0164(9) 0.145(4) Uani 0.6202 1 d D U . B 1
H29A H -0.3449 0.3963 0.0336 0.217 Uiso 0.6202 1 calc R . . B 1
H29B H -0.2444 0.4730 0.0222 0.217 Uiso 0.6202 1 calc R . . B 1
H29C H -0.2902 0.3720 -0.0313 0.217 Uiso 0.6202 1 calc R . . B 1
C27' C -0.0742(19) 0.4131(18) 0.0839(12) 0.149(7) Uani 0.3798 1 d D U . B 2
H27C H -0.0420 0.4801 0.0996 0.179 Uiso 0.3798 1 calc R . . B 2
H27D H -0.1271 0.3968 0.1131 0.179 Uiso 0.3798 1 calc R . . B 2
C28' C -0.142(3) 0.3782(18) 0.0138(11) 0.132(6) Uani 0.3798 1 d D U . B 2
H28C H -0.1949 0.3159 0.0032 0.158 Uiso 0.3798 1 calc R . . B 2
H28D H -0.0870 0.3755 -0.0171 0.158 Uiso 0.3798 1 calc R . . B 2
C29' C -0.211(2) 0.4369(17) 0.0033(15) 0.142(5) Uani 0.3798 1 d D U . B 2
H29D H -0.2543 0.4122 -0.0433 0.214 Uiso 0.3798 1 calc R . . B 2
H29E H -0.2659 0.4387 0.0332 0.214 Uiso 0.3798 1 calc R . . B 2
H29F H -0.1581 0.4983 0.0129 0.214 Uiso 0.3798 1 calc R . . B 2
C33 C 1.4587(4) 0.4724(4) 0.3920(3) 0.0770(16) Uani 1 1 d . U . . .
H33 H 1.4592 0.5190 0.3743 0.092 Uiso 1 1 calc R . . . .
C34 C 1.5563(4) 0.4517(4) 0.4134(3) 0.0795(16) Uani 1 1 d . U . . .
H34 H 1.6350 0.4805 0.4129 0.095 Uiso 1 1 calc R . . . .
C35 C 1.5141(4) 0.3785(3) 0.4360(3) 0.0626(12) Uani 1 1 d . U . . .
H35 H 1.5610 0.3500 0.4543 0.075 Uiso 1 1 calc R . . . .
C36 C 1.1255(4) 0.4601(4) 0.4877(3) 0.0709(14) Uani 1 1 d . U . . .
H36 H 1.1061 0.5081 0.4783 0.085 Uiso 1 1 calc R . . . .
C37 C 1.1024(4) 0.4334(4) 0.5411(3) 0.0739(14) Uani 1 1 d . U . . .
H37 H 1.0656 0.4592 0.5752 0.089 Uiso 1 1 calc R . . . .
C38 C 1.1450(4) 0.3598(3) 0.5343(2) 0.0576(11) Uani 1 1 d . U . . .
H38 H 1.1409 0.3265 0.5637 0.069 Uiso 1 1 calc R . . . .
C39 C 1.0934(5) 0.2653(4) 0.2689(3) 0.0727(14) Uani 1 1 d . U . . .
H39 H 1.0709 0.2992 0.2440 0.087 Uiso 1 1 calc R . . . .
C40 C 1.0599(5) 0.1698(4) 0.2476(3) 0.0791(15) Uani 1 1 d . U . . .
H40 H 1.0119 0.1270 0.2062 0.095 Uiso 1 1 calc R . . . .
C41 C 1.1137(4) 0.1522(3) 0.3017(2) 0.0615(12) Uani 1 1 d . U . . .
H41 H 1.1058 0.0934 0.3030 0.074 Uiso 1 1 calc R . . . .
C42 C 1.3656(4) 0.2777(3) 0.5297(3) 0.0581(12) Uani 1 1 d . U . . .
C43 C 1.3536(4) 0.1679(3) 0.4036(3) 0.0649(13) Uani 1 1 d . U . . .
C44 C 1.1613(4) 0.1564(3) 0.4554(2) 0.0483(10) Uani 1 1 d . U . . .
C45 C 0.8447(4) 0.1153(4) 0.4794(3) 0.0756(15) Uani 1 1 d . U . . .
H45 H 0.9146 0.1630 0.4857 0.091 Uiso 1 1 calc R . . . .
C46 C 0.7239(4) -0.0133(3) 0.4691(3) 0.0635(12) Uani 1 1 d . U . . .
H46 H 0.6930 -0.0740 0.4673 0.076 Uiso 1 1 calc R . . . .
C47 C 0.6588(4) 0.0419(4) 0.4616(3) 0.0751(15) Uani 1 1 d . U . . .
H47 H 0.5760 0.0258 0.4529 0.090 Uiso 1 1 calc R . . . .
C48 C 0.6997(7) 0.2051(6) 0.4694(5) 0.125(2) Uani 1 1 d D U . . .
C49 C 0.7796(11) 0.2690(8) 0.4490(6) 0.128(3) Uani 0.6202 1 d D U . C 1
H49A H 0.8569 0.2923 0.4800 0.154 Uiso 0.6202 1 calc R . . C 1
H49B H 0.7510 0.3211 0.4522 0.154 Uiso 0.6202 1 calc R . . C 1
C50 C 0.7930(12) 0.2280(8) 0.3791(6) 0.113(3) Uani 0.6202 1 d D U . C 1
H50A H 0.8424 0.1888 0.3792 0.136 Uiso 0.6202 1 calc R . . C 1
H50B H 0.7151 0.1887 0.3509 0.136 Uiso 0.6202 1 calc R . . C 1
C51 C 0.8445(12) 0.2933(10) 0.3485(8) 0.130(4) Uani 0.6202 1 d D U . C 1
H51A H 0.8501 0.2608 0.3030 0.195 Uiso 0.6202 1 calc R . . C 1
H51B H 0.7952 0.3314 0.3469 0.195 Uiso 0.6202 1 calc R . . C 1
H51C H 0.9228 0.3314 0.3752 0.195 Uiso 0.6202 1 calc R . . C 1
C49' C 0.7055(17) 0.2160(14) 0.4025(8) 0.110(4) Uani 0.3798 1 d D U . C 2
H49C H 0.7379 0.1680 0.3804 0.133 Uiso 0.3798 1 calc R . . C 2
H49D H 0.6220 0.1928 0.3798 0.133 Uiso 0.3798 1 calc R . . C 2
C50' C 0.755(2) 0.2874(17) 0.3744(13) 0.163(7) Uani 0.3798 1 d D U . C 2
H50C H 0.6809 0.2984 0.3611 0.196 Uiso 0.3798 1 calc R . . C 2
H50D H 0.7934 0.3377 0.4175 0.196 Uiso 0.3798 1 calc R . . C 2
C51' C 0.822(2) 0.3266(19) 0.3312(13) 0.137(5) Uani 0.3798 1 d D U . C 2
H51D H 0.8184 0.3880 0.3388 0.205 Uiso 0.3798 1 calc R . . C 2
H51E H 0.9032 0.3291 0.3421 0.205 Uiso 0.3798 1 calc R . . C 2
H51F H 0.7876 0.2887 0.2841 0.205 Uiso 0.3798 1 calc R . . C 2
C52 C 1.0363(5) -0.1135(4) 0.3592(3) 0.0778(15) Uani 1 1 d . U . . .
H52 H 1.1146 -0.0752 0.3677 0.093 Uiso 1 1 calc R . . . .
C53 C 0.9812(6) -0.1875(5) 0.3026(3) 0.0919(18) Uani 1 1 d . U . . .
H53 H 1.0141 -0.2092 0.2653 0.110 Uiso 1 1 calc R . . . .
C54 C 0.8589(4) -0.1720(3) 0.3700(2) 0.0561(11) Uani 1 1 d . U . . .
H54 H 0.7899 -0.1822 0.3872 0.067 Uiso 1 1 calc R . . . .
C55 C 0.7737(6) -0.3081(4) 0.2601(3) 0.100(2) Uani 1 1 d D U . . .
C56 C 0.8043(11) -0.3925(6) 0.2563(9) 0.124(4) Uani 0.6202 1 d D U . D 1
H56A H 0.8703 -0.3924 0.2332 0.149 Uiso 0.6202 1 calc R . . D 1
H56B H 0.8334 -0.3879 0.3026 0.149 Uiso 0.6202 1 calc R . . D 1
C57 C 0.7116(11) -0.4822(7) 0.2225(7) 0.125(4) Uani 0.6202 1 d D U . D 1
H57A H 0.6375 -0.4744 0.2337 0.150 Uiso 0.6202 1 calc R . . D 1
H57B H 0.7029 -0.4955 0.1736 0.150 Uiso 0.6202 1 calc R . . D 1
C58 C 0.7209(15) -0.5649(8) 0.2348(8) 0.147(4) Uani 0.6202 1 d D U . D 1
H58A H 0.6519 -0.6167 0.2081 0.220 Uiso 0.6202 1 calc R . . D 1
H58B H 0.7913 -0.5768 0.2219 0.220 Uiso 0.6202 1 calc R . . D 1
H58C H 0.7255 -0.5556 0.2824 0.220 Uiso 0.6202 1 calc R . . D 1
C56' C 0.767(2) -0.3902(12) 0.2771(13) 0.116(5) Uani 0.3798 1 d D U . D 2
H56C H 0.7699 -0.3735 0.3259 0.139 Uiso 0.3798 1 calc R . . D 2
H56D H 0.6886 -0.4352 0.2541 0.139 Uiso 0.3798 1 calc R . . D 2
C57' C 0.854(2) -0.4358(15) 0.2617(16) 0.175(7) Uani 0.3798 1 d D U . D 2
H57C H 0.9233 -0.4008 0.2986 0.209 Uiso 0.3798 1 calc R . . D 2
H57D H 0.8763 -0.4251 0.2213 0.209 Uiso 0.3798 1 calc R . . D 2
C58' C 0.840(2) -0.5329(14) 0.2497(13) 0.147(5) Uani 0.3798 1 d D U . D 2
H58D H 0.9123 -0.5447 0.2405 0.221 Uiso 0.3798 1 calc R . . D 2
H58E H 0.8229 -0.5468 0.2896 0.221 Uiso 0.3798 1 calc R . . D 2
H58F H 0.7754 -0.5713 0.2113 0.221 Uiso 0.3798 1 calc R . . D 2
N1 N 0.5480(3) 0.1780(3) -0.2385(2) 0.0616(10) Uani 1 1 d . U . . .
N2 N 0.6016(5) 0.1129(3) -0.2517(3) 0.0861(13) Uani 1 1 d . U . . .
N3 N 0.5145(3) 0.1610(2) -0.12340(19) 0.0545(9) Uani 1 1 d . U . . .
N4 N 0.4437(3) 0.1629(2) -0.07657(18) 0.0528(8) Uani 1 1 d . U . . .
N5 N 0.3440(3) 0.1288(2) -0.21815(17) 0.0476(8) Uani 1 1 d . U . . .
N6 N 0.2596(3) 0.1295(2) -0.18035(18) 0.0496(8) Uani 1 1 d . U . . .
N7 N 0.4089(3) 0.3094(2) -0.10648(18) 0.0534(9) Uani 1 1 d . U . . .
N8 N 0.4784(3) 0.2905(2) -0.15282(19) 0.0521(8) Uani 1 1 d . U . . .
N9 N 0.1321(3) 0.0662(3) -0.04068(19) 0.0554(9) Uani 1 1 d . U . . .
N10 N 0.3661(5) 0.3179(3) 0.0704(2) 0.0913(15) Uani 1 1 d . U . . .
N11 N 0.0974(5) 0.2826(4) -0.1002(3) 0.0921(14) Uani 1 1 d . U . . .
N12 N 0.1278(3) 0.0300(3) 0.08898(19) 0.0574(9) Uani 1 1 d . U . . .
N13 N 0.2789(4) 0.1073(3) 0.1766(2) 0.0745(12) Uani 1 1 d . U . . .
N14 N -0.0318(3) 0.1268(3) 0.04449(19) 0.0569(9) Uani 1 1 d . U . . .
N15 N -0.0183(4) 0.2741(3) 0.0803(2) 0.0727(11) Uani 1 1 d . U . . .
N16 N 1.2031(3) 0.4731(3) 0.3560(2) 0.0658(11) Uani 1 1 d . U . . .
N18 N 1.3614(3) 0.4147(2) 0.40066(19) 0.0514(8) Uani 1 1 d . U . . .
N19 N 1.3949(3) 0.3555(2) 0.42705(19) 0.0500(8) Uani 1 1 d . U . . .
N20 N 1.1813(3) 0.4062(2) 0.44993(18) 0.0500(8) Uani 1 1 d . U . . .
N21 N 1.1929(3) 0.3435(2) 0.47911(19) 0.0491(8) Uani 1 1 d . U . . .
N22 N 1.1641(3) 0.3009(2) 0.33190(19) 0.0526(9) Uani 1 1 d . U . . .
N23 N 1.1776(3) 0.2300(2) 0.35128(18) 0.0489(8) Uani 1 1 d . U . . .
N24 N 1.4159(4) 0.2925(3) 0.5847(3) 0.0895(14) Uani 1 1 d . U . . .
N25 N 1.3997(5) 0.1164(4) 0.3804(3) 0.1003(15) Uani 1 1 d . U . . .
N26 N 1.0940(3) 0.0990(2) 0.46588(18) 0.0507(8) Uani 1 1 d . U . . .
N27 N 0.8427(3) 0.0349(2) 0.47986(19) 0.0518(9) Uani 1 1 d . U . . .
N28 N 0.7350(4) 0.1233(3) 0.4689(3) 0.0778(13) Uani 1 1 d . U . . .
N29 N 0.9600(3) -0.1027(2) 0.40241(18) 0.0538(9) Uani 1 1 d . U . . .
N30 N 0.8698(4) -0.2248(3) 0.3094(2) 0.0695(11) Uani 1 1 d . U . . .
O1 O 0.8554(12) 0.3172(9) 0.8291(6) 0.265(2) Uani 1 1 d . U . . .
N17 N 1.1022(7) 0.4581(6) 0.3163(5) 0.095(2) Uani 0.6202 1 d . U . E 1
C30 C 1.2631(12) 0.5645(7) 0.3815(6) 0.110(4) Uani 0.6202 1 d . U . E 1
C31 C 1.1044(16) 0.5370(10) 0.3062(10) 0.111(5) Uani 0.6202 1 d . U . E 1
C32 C 1.2026(13) 0.6092(9) 0.3516(9) 0.106(4) Uani 0.6202 1 d . U . E 1
N17' N 1.1472(11) 0.5334(8) 0.3832(7) 0.073(3) Uani 0.3798 1 d . U . E 2
C30' C 1.2342(15) 0.4787(10) 0.2935(8) 0.085(4) Uani 0.3798 1 d . U . E 2
C31' C 1.2017(16) 0.5529(11) 0.2860(10) 0.085(4) Uani 0.3798 1 d . U . E 2
C32' C 1.135(3) 0.5776(19) 0.3357(15) 0.093(6) Uani 0.3798 1 d . U . E 2
C59 C 0.9657(8) 0.3686(7) 0.8341(5) 0.144(3) Uani 1 1 d . U . . .

loop_
_atom_site_aniso_label
_atom_site_aniso_U_11
_atom_site_aniso_U_22
_atom_site_aniso_U_33
_atom_site_aniso_U_23
_atom_site_aniso_U_13
_atom_site_aniso_U_12
Ni1 0.0458(4) 0.0458(4) 0.0504(4) 0.0161(3) 0.0136(3) 0.0085(3)
Ni2 0.0359(3) 0.0340(4) 0.0497(4) 0.0192(3) 0.0031(3) 0.0033(3)
Fe1 0.0508(3) 0.0377(3) 0.0473(4) 0.0119(3) 0.0117(3) 0.0075(3)
Fe2 0.0348(3) 0.0333(3) 0.0657(4) 0.0233(3) 0.0069(3) 0.0062(2)
B1 0.054(3) 0.046(3) 0.061(3) 0.025(2) 0.021(2) 0.015(2)
B2 0.047(3) 0.044(3) 0.073(3) 0.027(2) 0.005(2) 0.013(2)
C1 0.090(4) 0.079(4) 0.083(4) 0.041(3) 0.035(3) 0.024(3)
C2 0.114(5) 0.097(5) 0.084(4) 0.035(4) 0.049(4) 0.010(4)
C3 0.123(6) 0.087(5) 0.123(6) 0.022(4) 0.071(5) 0.042(4)
C4 0.083(4) 0.078(3) 0.066(3) 0.028(3) 0.002(3) 0.024(3)
C5 0.087(4) 0.102(5) 0.083(4) 0.032(3) -0.001(3) 0.049(3)
C6 0.063(3) 0.080(4) 0.079(4) 0.024(3) 0.008(3) 0.035(3)
C7 0.054(2) 0.050(3) 0.054(3) 0.009(2) 0.004(2) 0.004(2)
C8 0.074(3) 0.054(3) 0.057(3) 0.008(2) -0.001(2) 0.004(2)
C9 0.083(3) 0.049(3) 0.047(3) 0.015(2) 0.010(2) 0.014(2)
C10 0.067(3) 0.047(3) 0.076(3) 0.024(2) 0.018(2) 0.000(2)
C11 0.088(4) 0.038(3) 0.078(3) 0.017(2) 0.012(3) 0.001(2)
C12 0.073(3) 0.035(2) 0.057(3) 0.0077(19) 0.008(2) 0.011(2)
C13 0.057(2) 0.049(2) 0.049(2) 0.014(2) 0.013(2) 0.018(2)
C14 0.084(3) 0.043(2) 0.058(3) 0.012(2) 0.016(2) 0.006(2)
C15 0.069(3) 0.061(3) 0.071(3) 0.023(2) 0.027(3) 0.027(2)
C16 0.067(3) 0.067(3) 0.067(3) 0.026(3) 0.017(2) 0.026(2)
C17 0.076(3) 0.103(4) 0.060(3) 0.033(3) 0.014(3) 0.041(3)
C18 0.064(3) 0.069(3) 0.060(3) 0.020(2) 0.013(2) 0.013(2)
C19 0.072(3) 0.118(5) 0.073(4) 0.000(3) -0.008(3) 0.010(3)
C20 0.086(5) 0.132(7) 0.099(6) 0.017(5) 0.019(5) 0.032(5)
C21 0.078(5) 0.137(8) 0.083(6) 0.036(6) 0.015(5) -0.009(6)
C22 0.091(6) 0.157(8) 0.119(8) 0.009(7) 0.028(6) 0.013(6)
C20' 0.082(8) 0.106(10) 0.118(10) 0.002(9) -0.008(9) 0.028(8)
C21' 0.088(9) 0.130(10) 0.129(11) -0.011(10) 0.009(10) 0.007(9)
C22' 0.088(7) 0.123(8) 0.107(9) 0.021(7) -0.005(7) 0.031(7)
C23 0.070(3) 0.075(3) 0.079(3) 0.034(3) 0.028(3) 0.034(3)
C24 0.098(4) 0.087(4) 0.079(4) 0.026(3) 0.031(3) 0.051(3)
C25 0.082(3) 0.058(3) 0.083(3) 0.019(3) 0.036(3) 0.022(3)
C26 0.123(5) 0.067(4) 0.144(6) 0.027(4) 0.024(4) 0.039(4)
C27 0.157(9) 0.076(6) 0.125(8) 0.038(6) 0.046(7) 0.051(6)
C28 0.142(9) 0.098(7) 0.132(9) 0.042(7) 0.001(8) 0.039(7)
C29 0.153(8) 0.109(7) 0.159(8) 0.041(7) 0.022(8) 0.035(7)
C27' 0.165(11) 0.099(10) 0.158(11) 0.015(10) 0.028(10) 0.042(9)
C28' 0.158(11) 0.106(9) 0.137(11) 0.045(9) 0.031(10) 0.048(10)
C29' 0.159(10) 0.105(8) 0.154(9) 0.046(8) 0.023(9) 0.034(8)
C33 0.053(3) 0.067(3) 0.109(4) 0.056(3) 0.007(3) -0.008(2)
C34 0.044(2) 0.085(4) 0.108(4) 0.050(3) 0.019(3) -0.002(2)
C35 0.038(2) 0.059(3) 0.088(3) 0.030(3) 0.012(2) 0.008(2)
C36 0.058(3) 0.069(3) 0.095(4) 0.028(3) 0.010(3) 0.039(2)
C37 0.066(3) 0.085(4) 0.074(3) 0.020(3) 0.019(3) 0.038(3)
C38 0.044(2) 0.065(3) 0.062(3) 0.024(2) 0.011(2) 0.014(2)
C39 0.077(3) 0.076(3) 0.063(3) 0.031(3) 0.004(3) 0.019(3)
C40 0.082(4) 0.069(3) 0.063(3) 0.012(3) -0.001(3) 0.006(3)
C41 0.059(3) 0.047(3) 0.066(3) 0.014(2) 0.011(2) 0.006(2)
C42 0.046(2) 0.042(2) 0.083(3) 0.030(2) -0.001(2) 0.0060(18)
C43 0.053(2) 0.043(2) 0.104(4) 0.026(3) 0.023(3) 0.022(2)
C44 0.043(2) 0.039(2) 0.061(3) 0.0237(19) 0.0024(19) 0.0074(18)
C45 0.052(3) 0.059(3) 0.117(4) 0.039(3) -0.001(3) 0.020(2)
C46 0.045(2) 0.063(3) 0.081(3) 0.027(3) 0.008(2) 0.014(2)
C47 0.045(2) 0.083(4) 0.087(4) 0.020(3) 0.003(2) 0.020(3)
C48 0.115(5) 0.104(5) 0.179(7) 0.060(5) 0.016(5) 0.068(4)
C49 0.118(6) 0.110(6) 0.160(7) 0.049(5) -0.001(5) 0.051(5)
C50 0.137(6) 0.097(5) 0.139(6) 0.071(5) 0.023(5) 0.059(5)
C51 0.105(6) 0.119(7) 0.157(7) 0.045(6) 0.025(6) 0.028(6)
C49' 0.096(8) 0.104(8) 0.148(10) 0.054(8) 0.007(8) 0.057(7)
C50' 0.118(10) 0.168(11) 0.168(11) 0.028(10) 0.007(10) 0.035(10)
C51' 0.115(8) 0.126(8) 0.155(9) 0.040(8) 0.002(8) 0.039(8)
C52 0.059(3) 0.092(4) 0.068(3) 0.008(3) 0.022(3) 0.022(3)
C53 0.095(4) 0.104(5) 0.070(4) 0.010(3) 0.028(3) 0.040(4)
C54 0.059(2) 0.046(2) 0.059(3) 0.019(2) 0.002(2) 0.015(2)
C55 0.121(5) 0.060(3) 0.081(4) 0.003(3) -0.027(3) 0.017(3)
C56 0.112(8) 0.073(6) 0.155(9) -0.007(6) 0.016(7) 0.036(6)
C57 0.126(4) 0.124(4) 0.125(4) 0.0438(16) 0.0258(13) 0.0406(15)
C58 0.169(8) 0.097(6) 0.151(7) 0.041(6) 0.005(7) 0.019(6)
C56' 0.116(5) 0.116(5) 0.116(5) 0.041(2) 0.0248(15) 0.0369(19)
C57' 0.172(11) 0.126(10) 0.170(11) 0.016(10) -0.009(11) 0.021(10)
C58' 0.159(8) 0.108(8) 0.147(8) 0.031(7) 0.004(8) 0.027(8)
N1 0.067(2) 0.050(2) 0.070(2) 0.0214(18) 0.0282(19) 0.0169(18)
N2 0.097(3) 0.069(3) 0.101(3) 0.028(3) 0.041(3) 0.036(3)
N3 0.056(2) 0.0466(19) 0.060(2) 0.0167(16) 0.0102(17) 0.0180(16)
N4 0.0584(19) 0.050(2) 0.0464(19) 0.0188(16) 0.0095(16) 0.0111(16)
N5 0.0568(19) 0.0373(17) 0.0466(19) 0.0146(15) 0.0117(16) 0.0120(15)
N6 0.0526(18) 0.0419(18) 0.0520(19) 0.0147(15) 0.0156(16) 0.0120(15)
N7 0.0577(19) 0.0427(19) 0.054(2) 0.0144(16) 0.0106(16) 0.0110(15)
N8 0.0510(18) 0.0409(18) 0.061(2) 0.0188(16) 0.0164(17) 0.0068(15)
N9 0.0533(19) 0.052(2) 0.061(2) 0.0253(18) 0.0206(18) 0.0082(17)
N10 0.119(4) 0.064(3) 0.062(3) 0.002(2) 0.017(2) 0.008(3)
N11 0.080(3) 0.094(3) 0.103(3) 0.029(3) 0.024(3) 0.036(3)
N12 0.055(2) 0.060(2) 0.055(2) 0.0190(18) 0.0124(17) 0.0152(18)
N13 0.065(2) 0.081(3) 0.059(3) 0.013(2) -0.003(2) 0.014(2)
N14 0.056(2) 0.060(2) 0.053(2) 0.0168(18) 0.0154(17) 0.0176(18)
N15 0.076(3) 0.055(2) 0.079(3) 0.012(2) 0.016(2) 0.022(2)
N16 0.056(2) 0.053(2) 0.094(3) 0.043(2) 0.002(2) 0.0138(18)
N18 0.0442(17) 0.0384(17) 0.074(2) 0.0298(16) 0.0113(16) 0.0065(14)
N19 0.0354(15) 0.0431(18) 0.074(2) 0.0268(16) 0.0085(15) 0.0106(14)
N20 0.0458(17) 0.0445(19) 0.066(2) 0.0255(16) 0.0093(16) 0.0183(15)
N21 0.0390(16) 0.0430(18) 0.067(2) 0.0258(16) 0.0066(16) 0.0101(14)
N22 0.0452(17) 0.0477(19) 0.063(2) 0.0249(16) 0.0035(16) 0.0085(15)
N23 0.0439(17) 0.0381(17) 0.064(2) 0.0227(16) 0.0129(15) 0.0057(14)
N24 0.081(3) 0.073(3) 0.101(3) 0.045(2) -0.019(3) 0.002(2)
N25 0.086(3) 0.070(3) 0.141(4) 0.026(3) 0.027(3) 0.029(3)
N26 0.0490(18) 0.0409(18) 0.061(2) 0.0233(16) 0.0088(16) 0.0079(16)
N27 0.0425(17) 0.046(2) 0.064(2) 0.0223(17) 0.0012(16) 0.0106(15)
N28 0.061(2) 0.070(3) 0.105(3) 0.030(2) 0.002(2) 0.033(2)
N29 0.0483(19) 0.050(2) 0.057(2) 0.0186(17) 0.0025(17) 0.0102(16)
N30 0.082(3) 0.057(2) 0.058(3) 0.006(2) 0.000(2) 0.026(2)
O1 0.265(2) 0.265(2) 0.265(2) 0.0934(8) 0.0568(5) 0.0853(7)
N17 0.076(4) 0.086(5) 0.125(6) 0.053(4) -0.004(4) 0.021(4)
C30 0.128(8) 0.067(6) 0.126(8) 0.037(6) -0.019(7) 0.033(6)
C31 0.124(10) 0.070(9) 0.131(11) 0.036(7) -0.017(9) 0.038(8)
C32 0.105(9) 0.075(8) 0.145(11) 0.063(7) -0.006(8) 0.026(7)
N17' 0.080(6) 0.061(5) 0.102(6) 0.048(5) 0.024(5) 0.035(5)
C30' 0.106(9) 0.074(8) 0.092(9) 0.062(7) 0.002(7) 0.025(7)
C31' 0.093(9) 0.065(8) 0.118(11) 0.074(8) 0.006(9) 0.018(8)
C32' 0.104(14) 0.072(14) 0.119(15) 0.051(11) 0.002(13) 0.045(11)
C59 0.108(6) 0.128(7) 0.183(9) 0.044(7) 0.016(6) 0.036(5)

loop_
_atom_type_symbol
_atom_type_description
_atom_type_scat_dispersion_real
_atom_type_scat_dispersion_imag
_atom_type_scat_source
C C 0.0033 0.0016 'International Tables Vol C Tables 4.2.6.8 and 6.1.1.4'
H H 0.0000 0.0000 'International Tables Vol C Tables 4.2.6.8 and 6.1.1.4'
B B 0.0013 0.0007 'International Tables Vol C Tables 4.2.6.8 and 6.1.1.4'
N N 0.0061 0.0033 'International Tables Vol C Tables 4.2.6.8 and 6.1.1.4'
O O 0.0106 0.0060 'International Tables Vol C Tables 4.2.6.8 and 6.1.1.4'
Fe Fe 0.3463 0.8444 'International Tables Vol C Tables 4.2.6.8 and 6.1.1.4'
Ni Ni 0.3393 1.1124 'International Tables Vol C Tables 4.2.6.8 and 6.1.1.4'

loop_
_geom_angle_atom_site_label_1
_geom_angle_atom_site_label_2
_geom_angle_atom_site_label_3
_geom_angle
_geom_angle_site_symmetry_1
_geom_angle_site_symmetry_3
N9 Ni1 N9 180.00(17) . 2
N9 Ni1 N12 89.94(14) 2 .
N9 Ni1 N12 90.06(14) 2 2
N9 Ni1 N12 90.06(14) . .
N9 Ni1 N12 89.94(14) . 2
N9 Ni1 N14 90.39(15) 2 .
N9 Ni1 N14 89.60(15) 2 2
N9 Ni1 N14 90.40(15) . 2
N9 Ni1 N14 89.61(15) . .
N12 Ni1 N12 180.0 . 2
N12 Ni1 N14 89.77(15) 2 .
N12 Ni1 N14 90.23(15) . .
N12 Ni1 N14 89.77(15) . 2
N12 Ni1 N14 90.23(15) 2 2
N14 Ni1 N14 180.0 . 2
N26 Ni2 N26 180.0 . 2_756
N26 Ni2 N27 89.42(13) 2_756 .
N26 Ni2 N27 90.58(13) . .
N26 Ni2 N27 90.58(13) 2_756 2_756
N26 Ni2 N27 89.42(13) . 2_756
N26 Ni2 N29 88.50(14) . 2_756
N26 Ni2 N29 91.50(14) . .
N26 Ni2 N29 91.49(14) 2_756 2_756
N26 Ni2 N29 88.51(14) 2_756 .
N27 Ni2 N27 180.0(2) 2_756 .
N29 Ni2 N27 93.11(14) . .
N29 Ni2 N27 93.11(14) 2_756 2_756
N29 Ni2 N27 86.89(14) . 2_756
N29 Ni2 N27 86.89(14) 2_756 .
N29 Ni2 N29 180.0 2_756 .
C13 Fe1 N4 96.02(16) . .
C13 Fe1 N6 92.65(16) . .
C13 Fe1 N7 175.89(17) . .
C14 Fe1 C13 84.64(18) . .
C14 Fe1 N4 91.7(2) . .
C14 Fe1 N6 177.08(17) . .
C14 Fe1 N7 92.74(17) . .
C15 Fe1 C13 86.5(2) . .
C15 Fe1 C14 89.2(2) . .
C15 Fe1 N4 177.43(18) . .
C15 Fe1 N6 91.69(19) . .
C15 Fe1 N7 90.34(18) . .
N6 Fe1 N4 87.49(15) . .
N6 Fe1 N7 90.02(14) . .
N7 Fe1 N4 87.22(15) . .
C42 Fe2 N19 92.92(16) . .
C42 Fe2 N21 92.31(18) . .
C42 Fe2 N23 178.08(17) . .
C43 Fe2 C42 88.2(2) . .
C43 Fe2 C44 87.26(19) . .
C43 Fe2 N19 92.06(18) . .
C43 Fe2 N21 179.39(19) . .
C43 Fe2 N23 92.8(2) . .
C44 Fe2 C42 86.38(17) . .
C44 Fe2 N19 179.04(15) . .
C44 Fe2 N21 92.39(16) . .
C44 Fe2 N23 92.01(15) . .
N21 Fe2 N19 88.30(14) . .
N21 Fe2 N23 86.71(15) . .
N23 Fe2 N19 88.70(13) . .
N1 B1 N3 114.3(4) . .
N1 B1 N5 108.7(4) . .
N1 B1 N8 112.7(3) . .
N5 B1 N3 106.4(3) . .
N8 B1 N3 105.4(4) . .
N8 B1 N5 108.9(4) . .
N16 B2 N18 111.3(3) . .
N16 B2 N20 112.1(4) . .
N16 B2 N22 111.5(4) . .
N18 B2 N22 107.1(4) . .
N20 B2 N18 107.5(4) . .
N20 B2 N22 107.2(3) . .
C2 C1 H1 126.1 . .
C2 C1 N1 107.7(6) . .
N1 C1 H1 126.1 . .
C1 C2 H2 127.2 . .
C1 C2 C3 105.7(6) . .
C3 C2 H2 127.2 . .
C2 C3 H3 124.0 . .
N2 C3 C2 112.1(6) . .
N2 C3 H3 124.0 . .
C5 C4 H4 125.6 . .
N4 C4 H4 125.6 . .
N4 C4 C5 108.9(5) . .
C4 C5 H5 126.9 . .
C6 C5 C4 106.2(5) . .
C6 C5 H5 126.9 . .
C5 C6 H6 125.4 . .
N3 C6 C5 109.3(5) . .
N3 C6 H6 125.4 . .
C8 C7 H7 125.3 . .
N6 C7 H7 125.3 . .
N6 C7 C8 109.5(4) . .
C7 C8 H8 126.5 . .
C9 C8 C7 107.1(4) . .
C9 C8 H8 126.5 . .
C8 C9 H9 126.3 . .
N5 C9 C8 107.4(4) . .
N5 C9 H9 126.3 . .
C11 C10 H10 125.5 . .
N8 C10 H10 125.5 . .
N8 C10 C11 109.0(4) . .
C10 C11 H11 127.1 . .
C10 C11 C12 105.7(4) . .
C12 C11 H11 127.1 . .
C11 C12 H12 125.4 . .
N7 C12 C11 109.1(4) . .
N7 C12 H12 125.4 . .
N9 C13 Fe1 174.7(4) . .
N10 C14 Fe1 174.9(5) . .
N11 C15 Fe1 178.0(5) . .
C17 C16 H16 125.4 . .
C17 C16 N12 109.3(5) . .
N12 C16 H16 125.4 . .
C16 C17 H17 126.4 . .
C16 C17 N13 107.2(5) . .
N13 C17 H17 126.4 . .
N12 C18 H18 124.0 . .
N12 C18 N13 112.1(5) . .
N13 C18 H18 124.0 . .
C20 C19 N13 110.1(8) . .
C20' C19 N13 110.6(10) . .
C19 C20 H20A 109.0 . .
C19 C20 H20B 109.0 . .
C19 C20 C21 112.8(9) . .
H20A C20 H20B 107.8 . .
C21 C20 H20A 109.0 . .
C21 C20 H20B 109.0 . .
C20 C21 H21A 108.1 . .
C20 C21 H21B 108.1 . .
H21A C21 H21B 107.3 . .
C22 C21 C20 116.7(11) . .
C22 C21 H21A 108.1 . .
C22 C21 H21B 108.1 . .
C21 C22 H22A 109.5 . .
C21 C22 H22B 109.5 . .
C21 C22 H22C 109.5 . .
H22A C22 H22B 109.5 . .
H22A C22 H22C 109.5 . .
H22B C22 H22C 109.5 . .
C19 C20' H20C 109.8 . .
C19 C20' H20D 109.8 . .
C19 C20' C21' 109.3(14) . .
H20C C20' H20D 108.3 . .
C21' C20' H20C 109.8 . .
C21' C20' H20D 109.8 . .
C20' C21' H21C 102.6 . .
C20' C21' H21D 102.6 . .
H21C C21' H21D 105.0 . .
C22' C21' C20' 138(2) . .
C22' C21' H21C 102.6 . .
C22' C21' H21D 102.6 . .
C21' C22' H22D 109.5 . .
C21' C22' H22E 109.5 . .
C21' C22' H22F 109.5 . .
H22D C22' H22E 109.5 . .
H22D C22' H22F 109.5 . .
H22E C22' H22F 109.5 . .
C24 C23 H23 124.6 . .
N14 C23 H23 124.6 . .
N14 C23 C24 110.8(5) . .
C23 C24 H24 127.7 . .
N15 C24 C23 104.6(5) . .
N15 C24 H24 127.7 . .
N14 C25 H25 123.3 . .
N14 C25 N15 113.4(5) . .
N15 C25 H25 123.3 . .
C27 C26 N15 110.3(7) . .
C27' C26 N15 114.0(13) . .
C26 C27 H27A 107.7 . .
C26 C27 H27B 107.7 . .
H27A C27 H27B 107.1 . .
C28 C27 C26 118.6(10) . .
C28 C27 H27A 107.7 . .
C28 C27 H27B 107.7 . .
C27 C28 H28A 105.9 . .
C27 C28 H28B 105.9 . .
H28A C28 H28B 106.2 . .
C29 C28 C27 125.8(13) . .
C29 C28 H28A 105.9 . .
C29 C28 H28B 105.9 . .
C28 C29 H29A 109.5 . .
C28 C29 H29B 109.5 . .
C28 C29 H29C 109.5 . .
H29A C29 H29B 109.5 . .
H29A C29 H29C 109.5 . .
H29B C29 H29C 109.5 . .
C26 C27' H27C 109.4 . .
C26 C27' H27D 109.4 . .
C26 C27' C28' 111.1(17) . .
H27C C27' H27D 108.0 . .
C28' C27' H27C 109.4 . .
C28' C27' H27D 109.4 . .
C27' C28' H28C 109.4 . .
C27' C28' H28D 109.4 . .
C27' C28' C29' 111(2) . .
H28C C28' H28D 108.0 . .
C29' C28' H28C 109.4 . .
C29' C28' H28D 109.4 . .
C28' C29' H29D 109.5 . .
C28' C29' H29E 109.5 . .
C28' C29' H29F 109.5 . .
H29D C29' H29E 109.5 . .
H29D C29' H29F 109.5 . .
H29E C29' H29F 109.5 . .
C34 C33 H33 125.5 . .
N18 C33 H33 125.5 . .
N18 C33 C34 108.9(4) . .
C33 C34 H34 127.1 . .
C33 C34 C35 105.9(4) . .
C35 C34 H34 127.1 . .
C34 C35 H35 125.5 . .
N19 C35 C34 109.0(4) . .
N19 C35 H35 125.5 . .
C37 C36 H36 125.2 . .
C37 C36 N20 109.6(4) . .
N20 C36 H36 125.2 . .
C36 C37 H37 127.3 . .
C36 C37 C38 105.3(5) . .
C38 C37 H37 127.3 . .
C37 C38 H38 125.1 . .
N21 C38 C37 109.8(4) . .
N21 C38 H38 125.1 . .
C40 C39 H39 125.7 . .
N22 C39 H39 125.7 . .
N22 C39 C40 108.5(4) . .
C39 C40 H40 127.8 . .
C39 C40 C41 104.5(4) . .
C41 C40 H40 127.8 . .
C40 C41 H41 124.6 . .
N23 C41 C40 110.7(4) . .
N23 C41 H41 124.6 . .
N24 C42 Fe2 176.8(5) . .
N25 C43 Fe2 178.9(6) . .
N26 C44 Fe2 178.0(4) . .
N27 C45 H45 123.5 . .
N27 C45 N28 112.9(4) . .
N28 C45 H45 123.5 . .
C47 C46 H46 125.5 . .
C47 C46 N27 109.0(4) . .
N27 C46 H46 125.5 . .
C46 C47 H47 126.4 . .
N28 C47 C46 107.3(4) . .
N28 C47 H47 126.4 . .
C49 C48 N28 114.6(8) . .
C49' C48 N28 108.1(9) . .
C48 C49 H49A 109.2 . .
C48 C49 H49B 109.2 . .
C48 C49 C50 112.2(10) . .
H49A C49 H49B 107.9 . .
C50 C49 H49A 109.2 . .
C50 C49 H49B 109.2 . .
C49 C50 H50A 108.6 . .
C49 C50 H50B 108.6 . .
H50A C50 H50B 107.6 . .
C51 C50 C49 114.8(11) . .
C51 C50 H50A 108.6 . .
C51 C50 H50B 108.6 . .
C50 C51 H51A 109.5 . .
C50 C51 H51B 109.5 . .
C50 C51 H51C 109.5 . .
H51A C51 H51B 109.5 . .
H51A C51 H51C 109.5 . .
H51B C51 H51C 109.5 . .
C48 C49' H49C 102.1 . .
C48 C49' H49D 102.1 . .
H49C C49' H49D 104.8 . .
C50' C49' C48 139.8(18) . .
C50' C49' H49C 102.1 . .
C50' C49' H49D 102.1 . .
C49' C50' H50C 97.6 . .
C49' C50' H50D 97.6 . .
H50C C50' H50D 103.6 . .
C51' C50' C49' 155(3) . .
C51' C50' H50C 97.6 . .
C51' C50' H50D 97.6 . .
C50' C51' H51D 109.5 . .
C50' C51' H51E 109.5 . .
C50' C51' H51F 109.5 . .
H51D C51' H51E 109.5 . .
H51D C51' H51F 109.5 . .
H51E C51' H51F 109.5 . .
C53 C52 H52 125.2 . .
C53 C52 N29 109.6(5) . .
N29 C52 H52 125.2 . .
C52 C53 H53 126.2 . .
C52 C53 N30 107.6(5) . .
N30 C53 H53 126.2 . .
N29 C54 H54 124.5 . .
N29 C54 N30 111.0(4) . .
N30 C54 H54 124.5 . .
C56 C55 N30 110.1(6) . .
C56' C55 N30 112.0(11) . .
C55 C56 H56A 107.7 . .
C55 C56 H56B 107.7 . .
H56A C56 H56B 107.1 . .
C57 C56 C55 118.5(10) . .
C57 C56 H56A 107.7 . .
C57 C56 H56B 107.7 . .
C56 C57 H57A 106.9 . .
C56 C57 H57B 106.9 . .
H57A C57 H57B 106.7 . .
C58 C57 C56 121.6(11) . .
C58 C57 H57A 106.9 . .
C58 C57 H57B 106.9 . .
C57 C58 H58A 109.5 . .
C57 C58 H58B 109.5 . .
C57 C58 H58C 109.5 . .
H58A C58 H58B 109.5 . .
H58A C58 H58C 109.5 . .
H58B C58 H58C 109.5 . .
C55 C56' H56C 107.6 . .
C55 C56' H56D 107.6 . .
H56C C56' H56D 107.0 . .
C57' C56' C55 119.0(17) . .
C57' C56' H56C 107.6 . .
C57' C56' H56D 107.6 . .
C56' C57' H57C 105.5 . .
C56' C57' H57D 105.5 . .
C56' C57' C58' 127(2) . .
H57C C57' H57D 106.1 . .
C58' C57' H57C 105.5 . .
C58' C57' H57D 105.5 . .
C57' C58' H58D 109.5 . .
C57' C58' H58E 109.5 . .
C57' C58' H58F 109.5 . .
H58D C58' H58E 109.5 . .
H58D C58' H58F 109.5 . .
H58E C58' H58F 109.5 . .
C1 N1 B1 124.9(4) . .
N2 N1 B1 122.7(4) . .
N2 N1 C1 109.9(4) . .
N1 N2 C3 104.5(5) . .
C6 N3 B1 133.8(4) . .
C6 N3 N4 109.7(4) . .
N4 N3 B1 116.3(3) . .
C4 N4 Fe1 132.5(4) . .
C4 N4 N3 106.0(4) . .
N3 N4 Fe1 121.1(3) . .
C9 N5 B1 130.8(4) . .
C9 N5 N6 109.1(3) . .
N6 N5 B1 120.0(3) . .
C7 N6 Fe1 133.7(3) . .
C7 N6 N5 106.9(4) . .
N5 N6 Fe1 119.3(2) . .
C12 N7 Fe1 131.2(3) . .
C12 N7 N8 108.5(4) . .
N8 N7 Fe1 120.3(3) . .
C10 N8 B1 134.0(4) . .
C10 N8 N7 107.6(4) . .
N7 N8 B1 118.1(3) . .
C13 N9 Ni1 167.9(4) . .
C16 N12 Ni1 128.6(3) . .
C18 N12 Ni1 126.1(3) . .
C18 N12 C16 105.2(4) . .
C17 N13 C19 128.1(5) . .
C18 N13 C17 106.2(4) . .
C18 N13 C19 125.7(5) . .
C23 N14 Ni1 125.7(3) . .
C25 N14 Ni1 130.0(3) . .
C25 N14 C23 104.2(4) . .
C24 N15 C26 126.2(5) . .
C25 N15 C24 106.9(5) . .
C25 N15 C26 127.0(5) . .
N17 N16 B2 122.2(5) . .
N17 N16 C30 109.4(6) . .
C30 N16 B2 125.9(5) . .
N17' N16 B2 125.5(6) . .
N17' N16 C30' 112.8(8) . .
C30' N16 B2 121.5(7) . .
C33 N18 B2 133.6(4) . .
C33 N18 N19 109.0(3) . .
N19 N18 B2 117.3(3) . .
C35 N19 Fe2 131.7(3) . .
C35 N19 N18 107.2(3) . .
N18 N19 Fe2 121.0(2) . .
C36 N20 B2 133.9(4) . .
C36 N20 N21 108.1(4) . .
N21 N20 B2 118.0(3) . .
C38 N21 Fe2 132.0(3) . .
C38 N21 N20 107.2(4) . .
N20 N21 Fe2 120.7(3) . .
C39 N22 B2 134.0(4) . .
C39 N22 N23 108.7(4) . .
N23 N22 B2 117.3(3) . .
C41 N23 Fe2 131.8(3) . .
C41 N23 N22 107.5(4) . .
N22 N23 Fe2 120.7(3) . .
C44 N26 Ni2 168.7(3) . .
C45 N27 Ni2 123.1(3) . .
C45 N27 C46 104.6(4) . .
C46 N27 Ni2 132.2(3) . .
C45 N28 C48 129.6(5) . .
C47 N28 C45 106.3(4) . .
C47 N28 C48 124.0(5) . .
C52 N29 Ni2 126.2(3) . .
C54 N29 Ni2 128.9(3) . .
C54 N29 C52 104.9(4) . .
C53 N30 C55 128.0(5) . .
C54 N30 C53 106.9(4) . .
C54 N30 C55 125.1(5) . .
N16 N17 C31 107.9(9) . .
N16 C30 C32 109.1(10) . .
N17 C31 C32 109.2(13) . .
C30 C32 C31 103.2(12) . .
N16 N17' C32' 104.6(15) . .
C31' C30' N16 104.4(15) . .
C30' C31' C32' 107.1(15) . .
N17' C32' C31' 109.8(18) . .

loop_
_geom_bond_atom_site_label_1
_geom_bond_atom_site_label_2
_geom_bond_distance
_geom_bond_site_symmetry_2
Ni1 N9 2.074(3) .
Ni1 N9 2.074(3) 2
Ni1 N12 2.112(4) .
Ni1 N12 2.112(4) 2
Ni1 N14 2.117(4) .
Ni1 N14 2.117(4) 2
Ni2 N26 2.052(3) 2_756
Ni2 N26 2.052(3) .
Ni2 N27 2.129(3) .
Ni2 N27 2.129(3) 2_756
Ni2 N29 2.107(4) .
Ni2 N29 2.107(4) 2_756
Fe1 C13 1.934(5) .
Fe1 C14 1.920(5) .
Fe1 C15 1.895(5) .
Fe1 N4 1.981(4) .
Fe1 N6 1.959(3) .
Fe1 N7 1.978(3) .
Fe2 C42 1.918(5) .
Fe2 C43 1.906(5) .
Fe2 C44 1.911(4) .
Fe2 N19 1.969(3) .
Fe2 N21 1.965(4) .
Fe2 N23 1.968(3) .
B1 N1 1.499(6) .
B1 N3 1.575(6) .
B1 N5 1.547(6) .
B1 N8 1.527(6) .
B2 N16 1.521(6) .
B2 N18 1.545(6) .
B2 N20 1.527(7) .
B2 N22 1.563(6) .
C1 H1 0.9300 .
C1 C2 1.343(9) .
C1 N1 1.373(6) .
C2 H2 0.9300 .
C2 C3 1.353(10) .
C3 H3 0.9300 .
C3 N2 1.348(8) .
C4 H4 0.9300 .
C4 C5 1.399(8) .
C4 N4 1.342(6) .
C5 H5 0.9300 .
C5 C6 1.335(8) .
C6 H6 0.9300 .
C6 N3 1.329(6) .
C7 H7 0.9300 .
C7 C8 1.358(7) .
C7 N6 1.336(5) .
C8 H8 0.9300 .
C8 C9 1.355(7) .
C9 H9 0.9300 .
C9 N5 1.351(5) .
C10 H10 0.9300 .
C10 C11 1.364(7) .
C10 N8 1.357(5) .
C11 H11 0.9300 .
C11 C12 1.393(7) .
C12 H12 0.9300 .
C12 N7 1.326(5) .
C13 N9 1.140(6) .
C14 N10 1.149(6) .
C15 N11 1.160(7) .
C16 H16 0.9300 .
C16 C17 1.340(7) .
C16 N12 1.366(6) .
C17 H17 0.9300 .
C17 N13 1.365(7) .
C18 H18 0.9300 .
C18 N12 1.318(6) .
C18 N13 1.328(6) .
C19 C20 1.464(9) .
C19 C20' 1.471(10) .
C19 N13 1.491(7) .
C20 H20A 0.9700 .
C20 H20B 0.9700 .
C20 C21 1.498(9) .
C21 H21A 0.9700 .
C21 H21B 0.9700 .
C21 C22 1.462(9) .
C22 H22A 0.9600 .
C22 H22B 0.9600 .
C22 H22C 0.9600 .
C20' H20C 0.9700 .
C20' H20D 0.9700 .
C20' C21' 1.476(10) .
C21' H21C 0.9700 .
C21' H21D 0.9700 .
C21' C22' 1.456(10) .
C22' H22D 0.9600 .
C22' H22E 0.9600 .
C22' H22F 0.9600 .
C23 H23 0.9300 .
C23 C24 1.373(8) .
C23 N14 1.358(6) .
C24 H24 0.9300 .
C24 N15 1.372(7) .
C25 H25 0.9300 .
C25 N14 1.308(6) .
C25 N15 1.327(7) .
C26 C27 1.488(9) .
C26 C27' 1.446(10) .
C26 N15 1.507(8) .
C27 H27A 0.9700 .
C27 H27B 0.9700 .
C27 C28 1.465(7) .
C28 H28A 0.9700 .
C28 H28B 0.9700 .
C28 C29 1.454(9) .
C29 H29A 0.9600 .
C29 H29B 0.9600 .
C29 H29C 0.9600 .
C27' H27C 0.9700 .
C27' H27D 0.9700 .
C27' C28' 1.454(10) .
C28' H28C 0.9700 .
C28' H28D 0.9700 .
C28' C29' 1.457(10) .
C29' H29D 0.9600 .
C29' H29E 0.9600 .
C29' H29F 0.9600 .
C33 H33 0.9300 .
C33 C34 1.358(7) .
C33 N18 1.344(5) .
C34 H34 0.9300 .
C34 C35 1.392(7) .
C35 H35 0.9300 .
C35 N19 1.343(5) .
C36 H36 0.9300 .
C36 C37 1.350(7) .
C36 N20 1.352(6) .
C37 H37 0.9300 .
C37 C38 1.382(7) .
C38 H38 0.9300 .
C38 N21 1.338(6) .
C39 H39 0.9300 .
C39 C40 1.384(7) .
C39 N22 1.347(6) .
C40 H40 0.9300 .
C40 C41 1.385(7) .
C41 H41 0.9300 .
C41 N23 1.317(5) .
C42 N24 1.162(6) .
C43 N25 1.131(7) .
C44 N26 1.144(5) .
C45 H45 0.9300 .
C45 N27 1.288(6) .
C45 N28 1.347(6) .
C46 H46 0.9300 .
C46 C47 1.357(7) .
C46 N27 1.373(5) .
C47 H47 0.9300 .
C47 N28 1.325(7) .
C48 C49 1.407(8) .
C48 C49' 1.479(9) .
C48 N28 1.480(8) .
C49 H49A 0.9700 .
C49 H49B 0.9700 .
C49 C50 1.464(9) .
C50 H50A 0.9700 .
C50 H50B 0.9700 .
C50 C51 1.429(9) .
C51 H51A 0.9600 .
C51 H51B 0.9600 .
C51 H51C 0.9600 .
C49' H49C 0.9700 .
C49' H49D 0.9700 .
C49' C50' 1.461(10) .
C50' H50C 0.9700 .
C50' H50D 0.9700 .
C50' C51' 1.450(10) .
C51' H51D 0.9600 .
C51' H51E 0.9600 .
C51' H51F 0.9600 .
C52 H52 0.9300 .
C52 C53 1.339(8) .
C52 N29 1.364(6) .
C53 H53 0.9300 .
C53 N30 1.346(7) .
C54 H54 0.9300 .
C54 N29 1.333(5) .
C54 N30 1.340(6) .
C55 C56 1.477(8) .
C55 C56' 1.452(10) .
C55 N30 1.493(6) .
C56 H56A 0.9700 .
C56 H56B 0.9700 .
C56 C57 1.460(9) .
C57 H57A 0.9700 .
C57 H57B 0.9700 .
C57 C58 1.456(9) .
C58 H58A 0.9600 .
C58 H58B 0.9600 .
C58 H58C 0.9600 .
C56' H56C 0.9700 .
C56' H56D 0.9700 .
C56' C57' 1.436(10) .
C57' H57C 0.9700 .
C57' H57D 0.9700 .
C57' C58' 1.460(10) .
C58' H58D 0.9600 .
C58' H58E 0.9600 .
C58' H58F 0.9600 .
N1 N2 1.341(6) .
N3 N4 1.367(5) .
N5 N6 1.351(5) .
N7 N8 1.367(5) .
N16 N17 1.301(8) .
N16 C30 1.347(11) .
N16 N17' 1.342(12) .
N16 C30' 1.428(16) .
N18 N19 1.358(4) .
N20 N21 1.357(4) .
N22 N23 1.362(4) .
O1 C59 1.322(13) .
N17 C31 1.340(17) .
C30 C32 1.371(16) .
C31 C32 1.400(19) .
N17' C32' 1.41(3) .
C30' C31' 1.393(19) .
C31' C32' 1.41(4) .
